data_1543650
loop_
_publ_author_name
'Tofan, Daniel'
'Gabba\"i, Fran\,cois P.'

_publ_section_title
;
 Fluorinated antimony(v) derivatives: strong Lewis acidic properties and
 application to the complexation of formaldehyde in aqueous solutions
;
_journal_issue 11
_journal_name_full 'Chem. Sci.'
_journal_page_first 6768
_journal_paper_doi 10.1039/C6SC02558G
_journal_volume 7
_journal_year 2016
_chemical_formula_sum 'C37 H26 Cl4 O3 P Sb'
_chemical_formula_weight 813.10
_chemical_name_systematic
;
 ?
;
_space_group_crystal_system triclinic
_space_group_IT_number 2
_space_group_name_Hall '-P 1'
_space_group_name_H-M_alt 'P -1'
_symmetry_space_group_name_Hall '-P 1'
_symmetry_space_group_name_H-M 'P -1'
_atom_sites_solution_hydrogens geom
_audit_creation_method SHELXL-2013
_audit_update_record
;
2016-06-03 deposited with the CCDC.
2016-07-11 downloaded from the CCDC.
;
_cell_angle_alpha 73.997(4)
_cell_angle_beta 71.620(4)
_cell_angle_gamma 64.203(4)
_cell_formula_units_Z 2
_cell_length_a 11.241(4)
_cell_length_b 12.544(4)
_cell_length_c 13.673(4)
_cell_measurement_reflns_used 3690
_cell_measurement_temperature 110(2)
_cell_measurement_theta_max 22.24
_cell_measurement_theta_min 2.17
_cell_volume 1625.5(9)
_computing_structure_refinement 'SHELXL-2013 (Sheldrick, 2013)'
_diffrn_ambient_temperature 110(2)
_diffrn_measured_fraction_theta_full 0.999
_diffrn_measured_fraction_theta_max 0.998
_diffrn_measurement_device_type 'Bruker SMART APEX II'
_diffrn_radiation_type MoK\a
_diffrn_radiation_wavelength 0.71073
_diffrn_reflns_av_R_equivalents 0.0976
_diffrn_reflns_av_unetI/netI 0.0872
_diffrn_reflns_Laue_measured_fraction_full 0.999
_diffrn_reflns_Laue_measured_fraction_max 0.998
_diffrn_reflns_limit_h_max 14
_diffrn_reflns_limit_h_min -14
_diffrn_reflns_limit_k_max 16
_diffrn_reflns_limit_k_min -16
_diffrn_reflns_limit_l_max 17
_diffrn_reflns_limit_l_min -17
_diffrn_reflns_number 34958
_diffrn_reflns_point_group_measured_fraction_full 0.999
_diffrn_reflns_point_group_measured_fraction_max 0.998
_diffrn_reflns_theta_full 25.242
_diffrn_reflns_theta_max 27.485
_diffrn_reflns_theta_min 2.065
_exptl_absorpt_coefficient_mu 1.265
_exptl_absorpt_correction_T_max 0.7457
_exptl_absorpt_correction_T_min 0.6479
_exptl_absorpt_correction_type multi-scan
_exptl_crystal_colour colourless
_exptl_crystal_density_diffrn 1.661
_exptl_crystal_description block
_exptl_crystal_F_000 812
_exptl_crystal_size_max 0.150
_exptl_crystal_size_mid 0.150
_exptl_crystal_size_min 0.150
_refine_diff_density_max 0.739
_refine_diff_density_min -0.973
_refine_diff_density_rms 0.145
_refine_ls_extinction_method none
_refine_ls_goodness_of_fit_ref 1.041
_refine_ls_hydrogen_treatment constr
_refine_ls_matrix_type full
_refine_ls_number_parameters 415
_refine_ls_number_reflns 7451
_refine_ls_number_restraints 0
_refine_ls_restrained_S_all 1.041
_refine_ls_R_factor_all 0.0824
_refine_ls_R_factor_gt 0.0479
_refine_ls_shift/su_max 0.001
_refine_ls_shift/su_mean 0.000
_refine_ls_structure_factor_coef Fsqd
_refine_ls_weighting_details 'w=1/[\s^2^(Fo^2^)+(0.0383P)^2^+0.7424P] where P=(Fo^2^+2Fc^2^)/3'
_refine_ls_weighting_scheme calc
_refine_ls_wR_factor_gt 0.0925
_refine_ls_wR_factor_ref 0.1090
_reflns_Friedel_coverage 0.000
_reflns_number_gt 5275
_reflns_number_total 7451
_reflns_threshold_expression 'I > 2\s(I)'
_cod_data_source_file c6sc02558g2.cif
_cod_data_source_block dt3_3_P-1
_cod_depositor_comments 'Adding full bibliography for 1543644--1543652.cif.'
_cod_original_cell_volume 1625.6(9)
_cod_database_code 1543650
_shelx_space_group_comment
;
The symmetry employed for this shelxl refinement is uniquely defined
by the following loop, which should always be used as a source of
symmetry information in preference to the above space-group names.
They are only intended as comments.
;
_shelx_estimated_absorpt_t_min 0.833
_shelx_estimated_absorpt_t_max 0.833
_shelxl_version_number 2013-4

loop_
_space_group_symop_operation_xyz
'x, y, z'
'-x, -y, -z'

loop_
_atom_site_label
_atom_site_type_symbol
_atom_site_fract_x
_atom_site_fract_y
_atom_site_fract_z
_atom_site_U_iso_or_equiv
_atom_site_adp_type
_atom_site_occupancy
_atom_site_site_symmetry_order
_atom_site_calc_flag
_atom_site_refinement_flags_posn
_atom_site_refinement_flags_adp
Sb1 Sb 0.79965(3) 0.70997(3) 0.69255(2) 0.01791(10) Uani 1 1 d . .
P1 P 0.44953(12) 0.72330(11) 0.73238(9) 0.0176(3) Uani 1 1 d . .
O1 O 0.6116(3) 0.8403(3) 0.6863(2) 0.0215(7) Uani 1 1 d . .
C1 C 0.4948(5) 0.8325(4) 0.7579(3) 0.0203(10) Uani 1 1 d . .
H1A H 0.4192 0.9119 0.7535 0.024 Uiso 1 1 calc R U
H1B H 0.5102 0.8096 0.8295 0.024 Uiso 1 1 calc R U
C11 C 0.7297(5) 0.5732(4) 0.6946(3) 0.0184(10) Uani 1 1 d . .
C12 C 0.5939(5) 0.5854(4) 0.7160(3) 0.0174(10) Uani 1 1 d . .
C13 C 0.5620(5) 0.4879(4) 0.7214(3) 0.0219(10) Uani 1 1 d . .
H13 H 0.4698 0.4976 0.7360 0.026 Uiso 1 1 calc R U
C14 C 0.6621(5) 0.3788(4) 0.7058(4) 0.0250(11) Uani 1 1 d . .
H14 H 0.6392 0.3128 0.7103 0.030 Uiso 1 1 calc R U
C15 C 0.7968(5) 0.3636(4) 0.6834(4) 0.0252(11) Uani 1 1 d . .
H15 H 0.8669 0.2880 0.6713 0.030 Uiso 1 1 calc R U
C16 C 0.8276(5) 0.4607(4) 0.6788(3) 0.0215(10) Uani 1 1 d . .
H16 H 0.9203 0.4496 0.6642 0.026 Uiso 1 1 calc R U
C21 C 1.0001(5) 0.5892(4) 0.7080(4) 0.0237(11) Uani 1 1 d . .
C22 C 1.0343(5) 0.5399(5) 0.8043(4) 0.0308(12) Uani 1 1 d . .
H22 H 0.9670 0.5607 0.8662 0.037 Uiso 1 1 calc R U
C23 C 1.1633(6) 0.4618(5) 0.8116(4) 0.0397(14) Uani 1 1 d . .
H23 H 1.1845 0.4290 0.8782 0.048 Uiso 1 1 calc R U
C24 C 1.2622(6) 0.4304(5) 0.7231(5) 0.0369(14) Uani 1 1 d . .
H24 H 1.3510 0.3750 0.7290 0.044 Uiso 1 1 calc R U
C25 C 1.2334(5) 0.4789(5) 0.6260(4) 0.0300(12) Uani 1 1 d . .
H25 H 1.3018 0.4586 0.5645 0.036 Uiso 1 1 calc R U
C26 C 1.1020(5) 0.5581(4) 0.6197(4) 0.0252(11) Uani 1 1 d . .
H26 H 1.0814 0.5920 0.5529 0.030 Uiso 1 1 calc R U
C31 C 0.8431(5) 0.7813(4) 0.5303(3) 0.0184(10) Uani 1 1 d . .
C32 C 0.8907(5) 0.8731(4) 0.4967(4) 0.0247(11) Uani 1 1 d . .
H32 H 0.9166 0.8973 0.5441 0.030 Uiso 1 1 calc R U
C33 C 0.9002(5) 0.9293(4) 0.3943(4) 0.0265(11) Uani 1 1 d . .
H33 H 0.9308 0.9936 0.3717 0.032 Uiso 1 1 calc R U
C34 C 0.8659(5) 0.8933(4) 0.3243(4) 0.0281(12) Uani 1 1 d . .
H34 H 0.8742 0.9319 0.2536 0.034 Uiso 1 1 calc R U
C35 C 0.8194(5) 0.8012(5) 0.3565(4) 0.0282(12) Uani 1 1 d . .
H35 H 0.7952 0.7763 0.3085 0.034 Uiso 1 1 calc R U
C36 C 0.8083(5) 0.7457(5) 0.4596(3) 0.0267(12) Uani 1 1 d . .
H36 H 0.7764 0.6822 0.4823 0.032 Uiso 1 1 calc R U
O41 O 0.8350(3) 0.8395(3) 0.7339(2) 0.0205(7) Uani 1 1 d . .
C41 C 0.7769(5) 0.8530(4) 0.8331(3) 0.0182(10) Uani 1 1 d . .
O42 O 0.7218(3) 0.6880(3) 0.8533(2) 0.0214(7) Uani 1 1 d . .
C42 C 0.7135(5) 0.7746(4) 0.8970(3) 0.0177(10) Uani 1 1 d . .
Cl43 Cl 0.55106(12) 0.70466(11) 1.06640(8) 0.0251(3) Uani 1 1 d . .
C43 C 0.6429(5) 0.7922(4) 0.9968(3) 0.0200(10) Uani 1 1 d . .
Cl44 Cl 0.56262(13) 0.89492(11) 1.16890(9) 0.0279(3) Uani 1 1 d . .
C44 C 0.6460(5) 0.8790(4) 1.0411(3) 0.0207(10) Uani 1 1 d . .
Cl45 Cl 0.73563(13) 1.04802(11) 1.03590(9) 0.0287(3) Uani 1 1 d . .
C45 C 0.7156(4) 0.9505(4) 0.9818(3) 0.0192(10) Uani 1 1 d . .
Cl46 Cl 0.85925(12) 1.03243(11) 0.80122(9) 0.0244(3) Uani 1 1 d . .
C46 C 0.7781(5) 0.9385(4) 0.8772(3) 0.0199(10) Uani 1 1 d . .
C51 C 0.3889(5) 0.7782(4) 0.6151(3) 0.0210(10) Uani 1 1 d . .
C52 C 0.4392(5) 0.8553(4) 0.5368(3) 0.0223(11) Uani 1 1 d . .
H52 H 0.5019 0.8807 0.5472 0.027 Uiso 1 1 calc R U
C53 C 0.3977(5) 0.8951(4) 0.4432(4) 0.0280(12) Uani 1 1 d . .
H53 H 0.4310 0.9486 0.3897 0.034 Uiso 1 1 calc R U
C54 C 0.3080(6) 0.8568(4) 0.4284(4) 0.0322(13) Uani 1 1 d . .
H54 H 0.2795 0.8838 0.3644 0.039 Uiso 1 1 calc R U
C55 C 0.2596(6) 0.7798(5) 0.5058(4) 0.0325(13) Uani 1 1 d . .
H55 H 0.1980 0.7539 0.4943 0.039 Uiso 1 1 calc R U
C56 C 0.2981(5) 0.7391(4) 0.5996(4) 0.0286(12) Uani 1 1 d . .
H56 H 0.2639 0.6857 0.6526 0.034 Uiso 1 1 calc R U
C61 C 0.3230(5) 0.6985(4) 0.8429(3) 0.0181(10) Uani 1 1 d . .
C62 C 0.3616(5) 0.6128(5) 0.9286(4) 0.0342(13) Uani 1 1 d . .
H62 H 0.4542 0.5613 0.9246 0.041 Uiso 1 1 calc R U
C63 C 0.2670(5) 0.6022(5) 1.0182(4) 0.0384(14) Uani 1 1 d . .
H63 H 0.2946 0.5426 1.0758 0.046 Uiso 1 1 calc R U
C64 C 0.1345(5) 0.6751(5) 1.0265(4) 0.0335(13) Uani 1 1 d . .
H64 H 0.0692 0.6674 1.0892 0.040 Uiso 1 1 calc R U
C65 C 0.0964(6) 0.7605(5) 0.9425(4) 0.0444(16) Uani 1 1 d . .
H65 H 0.0039 0.8128 0.9480 0.053 Uiso 1 1 calc R U
C66 C 0.1880(5) 0.7722(5) 0.8513(4) 0.0331(13) Uani 1 1 d . .
H66 H 0.1589 0.8310 0.7937 0.040 Uiso 1 1 calc R U

loop_
_atom_site_aniso_label
_atom_site_aniso_U_11
_atom_site_aniso_U_22
_atom_site_aniso_U_33
_atom_site_aniso_U_23
_atom_site_aniso_U_13
_atom_site_aniso_U_12
Sb1 0.01988(18) 0.01882(17) 0.01712(16) -0.00216(12) -0.00408(12) -0.00978(14)
P1 0.0183(7) 0.0171(6) 0.0173(6) -0.0022(5) -0.0044(5) -0.0068(5)
O1 0.0207(18) 0.0194(18) 0.0238(17) -0.0019(14) -0.0036(14) -0.0089(15)
C1 0.015(2) 0.025(3) 0.018(2) -0.0072(19) 0.0004(19) -0.006(2)
C11 0.021(3) 0.018(2) 0.015(2) -0.0014(18) -0.0066(19) -0.005(2)
C12 0.020(3) 0.019(2) 0.017(2) -0.0034(18) -0.0047(19) -0.010(2)
C13 0.020(3) 0.024(3) 0.025(2) -0.005(2) -0.002(2) -0.013(2)
C14 0.028(3) 0.018(3) 0.033(3) -0.007(2) -0.002(2) -0.014(2)
C15 0.027(3) 0.014(2) 0.030(3) -0.007(2) -0.003(2) -0.005(2)
C16 0.017(3) 0.019(3) 0.027(2) -0.005(2) -0.003(2) -0.006(2)
C21 0.022(3) 0.025(3) 0.029(3) -0.002(2) -0.009(2) -0.013(2)
C22 0.024(3) 0.032(3) 0.031(3) 0.003(2) -0.010(2) -0.008(2)
C23 0.034(3) 0.042(4) 0.042(3) 0.008(3) -0.022(3) -0.013(3)
C24 0.026(3) 0.029(3) 0.061(4) -0.001(3) -0.018(3) -0.013(3)
C25 0.024(3) 0.031(3) 0.041(3) -0.015(2) -0.003(2) -0.013(2)
C26 0.020(3) 0.022(3) 0.034(3) 0.000(2) -0.009(2) -0.008(2)
C31 0.020(3) 0.017(2) 0.018(2) -0.0001(18) -0.0053(19) -0.008(2)
C32 0.025(3) 0.027(3) 0.022(2) -0.004(2) -0.003(2) -0.011(2)
C33 0.026(3) 0.021(3) 0.024(2) -0.001(2) 0.002(2) -0.008(2)
C34 0.022(3) 0.029(3) 0.018(2) 0.001(2) -0.001(2) -0.002(2)
C35 0.027(3) 0.042(3) 0.020(2) -0.006(2) -0.005(2) -0.017(3)
C36 0.028(3) 0.039(3) 0.021(2) -0.002(2) -0.003(2) -0.024(3)
O41 0.0273(19) 0.0232(18) 0.0165(15) -0.0036(13) -0.0028(14) -0.0158(15)
C41 0.018(2) 0.025(3) 0.016(2) -0.0022(19) -0.0081(19) -0.010(2)
O42 0.0287(19) 0.0248(19) 0.0177(15) -0.0024(13) -0.0026(14) -0.0188(16)
C42 0.017(2) 0.016(2) 0.024(2) 0.0000(18) -0.011(2) -0.007(2)
Cl43 0.0268(7) 0.0303(7) 0.0206(6) 0.0004(5) -0.0040(5) -0.0167(6)
C43 0.019(3) 0.022(3) 0.019(2) -0.0010(19) -0.005(2) -0.009(2)
Cl44 0.0315(7) 0.0328(7) 0.0190(6) -0.0078(5) -0.0003(5) -0.0134(6)
C44 0.021(3) 0.020(3) 0.017(2) -0.0034(19) -0.007(2) -0.003(2)
Cl45 0.0345(7) 0.0306(7) 0.0274(6) -0.0130(5) -0.0041(6) -0.0152(6)
C45 0.015(2) 0.016(2) 0.024(2) -0.0042(19) -0.003(2) -0.004(2)
Cl46 0.0295(7) 0.0254(7) 0.0237(6) -0.0022(5) -0.0059(5) -0.0165(6)
C46 0.020(3) 0.020(3) 0.023(2) -0.0031(19) -0.008(2) -0.009(2)
C51 0.021(3) 0.016(2) 0.024(2) -0.0043(19) -0.005(2) -0.004(2)
C52 0.027(3) 0.023(3) 0.020(2) -0.0030(19) -0.006(2) -0.012(2)
C53 0.036(3) 0.021(3) 0.022(2) 0.001(2) -0.008(2) -0.008(2)
C54 0.053(4) 0.027(3) 0.020(2) -0.003(2) -0.018(3) -0.011(3)
C55 0.041(3) 0.033(3) 0.033(3) -0.007(2) -0.020(3) -0.013(3)
C56 0.040(3) 0.023(3) 0.030(3) 0.000(2) -0.018(2) -0.015(3)
C61 0.019(3) 0.018(2) 0.020(2) -0.0048(18) -0.0072(19) -0.007(2)
C62 0.017(3) 0.047(4) 0.023(3) 0.003(2) -0.003(2) -0.005(3)
C63 0.032(3) 0.038(3) 0.022(3) 0.011(2) -0.002(2) -0.005(3)
C64 0.027(3) 0.037(3) 0.026(3) -0.001(2) 0.004(2) -0.012(3)
C65 0.020(3) 0.053(4) 0.040(3) 0.003(3) -0.005(3) -0.004(3)
C66 0.024(3) 0.037(3) 0.025(3) 0.007(2) -0.008(2) -0.005(3)

loop_
_atom_type_symbol
_atom_type_description
_atom_type_scat_dispersion_real
_atom_type_scat_dispersion_imag
_atom_type_scat_source
C C 0.0033 0.0016 'International Tables Vol C Tables 4.2.6.8 and 6.1.1.4'
H H 0.0000 0.0000 'International Tables Vol C Tables 4.2.6.8 and 6.1.1.4'
O O 0.0106 0.0060 'International Tables Vol C Tables 4.2.6.8 and 6.1.1.4'
P P 0.1023 0.0942 'International Tables Vol C Tables 4.2.6.8 and 6.1.1.4'
Cl Cl 0.1484 0.1585 'International Tables Vol C Tables 4.2.6.8 and 6.1.1.4'
Sb Sb -0.5866 1.5461 'International Tables Vol C Tables 4.2.6.8 and 6.1.1.4'

loop_
_geom_angle_atom_site_label_1
_geom_angle_atom_site_label_2
_geom_angle_atom_site_label_3
_geom_angle
O1 Sb1 O41 84.84(13)
O1 Sb1 O42 84.61(12)
O41 Sb1 O42 78.80(11)
O1 Sb1 C31 82.26(15)
O41 Sb1 C31 91.95(14)
O42 Sb1 C31 164.58(15)
O1 Sb1 C21 172.50(15)
O41 Sb1 C21 87.76(15)
O42 Sb1 C21 92.76(15)
C31 Sb1 C21 99.24(18)
O1 Sb1 C11 90.89(15)
O41 Sb1 C11 163.76(14)
O42 Sb1 C11 85.21(14)
C31 Sb1 C11 103.01(16)
C21 Sb1 C11 95.90(17)
C61 P1 C51 111.9(2)
C61 P1 C12 109.9(2)
C51 P1 C12 108.0(2)
C61 P1 C1 106.5(2)
C51 P1 C1 109.8(2)
C12 P1 C1 110.8(2)
C1 O1 Sb1 122.2(3)
O1 C1 P1 110.8(3)
C16 C11 C12 116.5(4)
C16 C11 Sb1 117.0(3)
C12 C11 Sb1 126.4(3)
C13 C12 C11 120.8(4)
C13 C12 P1 114.3(3)
C11 C12 P1 124.9(3)
C14 C13 C12 120.5(4)
C13 C14 C15 120.4(4)
C14 C15 C16 118.8(5)
C11 C16 C15 123.0(4)
C26 C21 C22 117.5(5)
C26 C21 Sb1 119.9(3)
C22 C21 Sb1 122.6(4)
C23 C22 C21 121.1(5)
C22 C23 C24 120.4(5)
C23 C24 C25 120.4(5)
C24 C25 C26 118.6(5)
C21 C26 C25 121.9(5)
C32 C31 C36 119.3(4)
C32 C31 Sb1 120.6(3)
C36 C31 Sb1 119.7(3)
C33 C32 C31 119.8(5)
C34 C33 C32 120.7(5)
C33 C34 C35 120.2(4)
C34 C35 C36 119.1(5)
C35 C36 C31 120.9(5)
C41 O41 Sb1 112.1(3)
O41 C41 C46 123.2(4)
O41 C41 C42 118.7(4)
C46 C41 C42 118.2(4)
C42 O42 Sb1 112.8(3)
O42 C42 C43 123.2(4)
O42 C42 C41 116.5(4)
C43 C42 C41 120.2(4)
C42 C43 C44 120.6(4)
C42 C43 Cl43 118.3(4)
C44 C43 Cl43 121.1(3)
C45 C44 C43 119.5(4)
C45 C44 Cl44 120.8(4)
C43 C44 Cl44 119.8(4)
C44 C45 C46 119.5(4)
C44 C45 Cl45 121.1(3)
C46 C45 Cl45 119.4(3)
C41 C46 C45 121.7(4)
C41 C46 Cl46 118.8(3)
C45 C46 Cl46 119.5(4)
C52 C51 C56 120.3(4)
C52 C51 P1 118.8(4)
C56 C51 P1 120.7(4)
C51 C52 C53 119.8(4)
C54 C53 C52 119.7(5)
C55 C54 C53 120.2(4)
C54 C55 C56 121.6(5)
C55 C56 C51 118.4(5)
C66 C61 C62 118.5(4)
C66 C61 P1 121.3(4)
C62 C61 P1 119.7(4)
C63 C62 C61 120.3(5)
C64 C63 C62 121.1(5)
C63 C64 C65 118.6(5)
C66 C65 C64 121.7(5)
C65 C66 C61 119.7(5)

loop_
_geom_bond_atom_site_label_1
_geom_bond_atom_site_label_2
_geom_bond_distance
Sb1 O1 2.044(3)
Sb1 O41 2.080(3)
Sb1 O42 2.082(3)
Sb1 C31 2.136(4)
Sb1 C21 2.138(5)
Sb1 C11 2.168(5)
P1 C61 1.781(5)
P1 C51 1.784(5)
P1 C12 1.793(5)
P1 C1 1.800(5)
O1 C1 1.393(5)
C11 C16 1.384(6)
C11 C12 1.406(6)
C12 C13 1.395(6)
C13 C14 1.361(6)
C14 C15 1.383(7)
C15 C16 1.385(6)
C21 C26 1.386(7)
C21 C22 1.387(6)
C22 C23 1.368(7)
C23 C24 1.374(8)
C24 C25 1.376(7)
C25 C26 1.390(7)
C31 C32 1.382(6)
C31 C36 1.384(6)
C32 C33 1.377(6)
C33 C34 1.375(7)
C34 C35 1.378(7)
C35 C36 1.383(6)
O41 C41 1.329(5)
C41 C46 1.374(6)
C41 C42 1.408(6)
O42 C42 1.335(5)
C42 C43 1.368(6)
Cl43 C43 1.723(5)
C43 C44 1.401(6)
Cl44 C44 1.724(5)
C44 C45 1.373(6)
Cl45 C45 1.714(5)
C45 C46 1.398(6)
Cl46 C46 1.721(5)
C51 C52 1.387(6)
C51 C56 1.399(6)
C52 C53 1.388(6)
C53 C54 1.376(7)
C54 C55 1.371(7)
C55 C56 1.375(6)
C61 C66 1.378(6)
C61 C62 1.392(6)
C62 C63 1.364(7)
C63 C64 1.354(7)
C64 C65 1.372(7)
C65 C66 1.363(7)
